data_4316773
loop_
_publ_author_name
'Sylvie Pailloux'
'Cornel Edicome Shirima'
'Karen Ann Smith'
'Eileen N. Duesler'
'Robert T. Paine'
'Neil J. Williams'
'Robert D. Hancock'

_publ_section_title
;
 Synthesis and Reactivity of (Benzoxazol-2-ylmethyl)phosphonic Acid
;
_journal_name_full 'Inorganic Chemistry'
_journal_page_first 9369
_journal_page_last 9379
_journal_paper_doi 10.1021/ic101079b
_journal_volume 49
_journal_year 2010
_chemical_formula_sum 'C16 H15 N2 Na3 O9 P2'
_chemical_formula_weight 510.20
_chemical_name_systematic
; 
 ? 
;
_space_group_IT_number 14
_symmetry_cell_setting monoclinic
_symmetry_space_group_name_Hall '-P 2ybc'
_symmetry_space_group_name_H-M 'P 1 21/c 1'
_atom_sites_solution_hydrogens geom
_atom_sites_solution_primary direct
_atom_sites_solution_secondary difmap
_audit_creation_method SHELXL-97
_cell_angle_alpha 90.00
_cell_angle_beta 98.723(3)
_cell_angle_gamma 90.00
_cell_formula_units_Z 4
_cell_length_a 16.9793(9)
_cell_length_b 5.4083(3)
_cell_length_c 21.6282(12)
_cell_measurement_reflns_used 9244
_cell_measurement_temperature 183(2)
_cell_measurement_theta_max 32.04
_cell_measurement_theta_min 2.85
_cell_volume 1963.13(19)
_computing_cell_refinement 'Bruker SAINT'
_computing_data_collection 'Bruker APEX2'
_computing_data_reduction 'Bruker SAINT'
_computing_molecular_graphics 'Bruker SHELXTL'
_computing_publication_material 'Bruker SHELXTL'
_computing_structure_refinement 'SHELXL-97 (Sheldrick, 2008)'
_computing_structure_solution 'SHELXS-97 (Sheldrick, 2008)'
_diffrn_ambient_temperature 183(2)
_diffrn_measured_fraction_theta_full 0.997
_diffrn_measured_fraction_theta_max 0.997
_diffrn_measurement_device_type 'Bruker APEX-II CCD'
_diffrn_measurement_method '\f and \w scans'
_diffrn_radiation_monochromator graphite
_diffrn_radiation_source 'fine-focus sealed tube'
_diffrn_radiation_type MoK\a
_diffrn_radiation_wavelength 0.71073
_diffrn_reflns_av_R_equivalents 0.0298
_diffrn_reflns_av_sigmaI/netI 0.0224
_diffrn_reflns_limit_h_max 25
_diffrn_reflns_limit_h_min -25
_diffrn_reflns_limit_k_max 8
_diffrn_reflns_limit_k_min -8
_diffrn_reflns_limit_l_max 32
_diffrn_reflns_limit_l_min -32
_diffrn_reflns_number 42064
_diffrn_reflns_theta_full 32.05
_diffrn_reflns_theta_max 32.05
_diffrn_reflns_theta_min 1.91
_exptl_absorpt_coefficient_mu 0.345
_exptl_absorpt_correction_T_max 0.972
_exptl_absorpt_correction_T_min 0.890
_exptl_absorpt_correction_type multi-scan
_exptl_absorpt_process_details Bruker,SADABS
_exptl_crystal_colour colourless
_exptl_crystal_density_diffrn 1.726
_exptl_crystal_density_meas ?
_exptl_crystal_density_method 'not measured'
_exptl_crystal_description chip
_exptl_crystal_F_000 1040
_exptl_crystal_size_max 0.34
_exptl_crystal_size_mid 0.28
_exptl_crystal_size_min 0.07
_refine_diff_density_max 0.939
_refine_diff_density_min -0.564
_refine_diff_density_rms 0.099
_refine_ls_extinction_method none
_refine_ls_goodness_of_fit_ref 1.117
_refine_ls_hydrogen_treatment mixed
_refine_ls_matrix_type full
_refine_ls_number_parameters 294
_refine_ls_number_reflns 6805
_refine_ls_number_restraints 0
_refine_ls_restrained_S_all 1.117
_refine_ls_R_factor_all 0.0564
_refine_ls_R_factor_gt 0.0496
_refine_ls_shift/su_max 0.000
_refine_ls_shift/su_mean 0.000
_refine_ls_structure_factor_coef Fsqd
_refine_ls_weighting_details 'calc w=1/[\s^2^(Fo^2^)+(0.0452P)^2^+5.9382P] where P=(Fo^2^+2Fc^2^)/3'
_refine_ls_weighting_scheme calc
_refine_ls_wR_factor_gt 0.1454
_refine_ls_wR_factor_ref 0.1489
_reflns_number_gt 5933
_reflns_number_total 6805
_reflns_threshold_expression >2sigma(I)
_cod_data_source_file ic101079b_si_003_4.cif
_cod_data_source_block rpsl41
_cod_depositor_comments
;
The following automatic conversions were performed:

'_symmetry_cell_setting' value 'Monoclinic' changed to 'monoclinic'
according to the built-in table from CIF Core dictionary named
'cif_core.dic' version 2.4.1 from 2010-06-29.

Automatic conversion script
Id: cif_fix_values 1646 2011-03-28 12:23:43Z adriana 

The following automatic conversions were performed:

'_exptl_crystal_density_meas' value 'none' was changed to '?' - the
value is perceived as not measured.

Automatic conversion script
Id: cif_fix_values 3008 2015-01-20 13:52:24Z robertas 

2024-02-12
Z value and formula fixed to values more according to usual
chemical conventions.                 miguel
;
_cod_original_formula_weight 255.10
_cod_original_formula_units_Z 8
_cod_original_formula_sum 'C8 H7.50 N Na1.50 O4.50 P'
_cod_database_code 4316773

loop_
_symmetry_equiv_pos_as_xyz
'x, y, z'
'-x, y+1/2, -z+1/2'
'-x, -y, -z'
'x, -y-1/2, z-1/2'

loop_
_atom_site_label
_atom_site_type_symbol
_atom_site_fract_x
_atom_site_fract_y
_atom_site_fract_z
_atom_site_U_iso_or_equiv
_atom_site_adp_type
_atom_site_occupancy
_atom_site_symmetry_multiplicity
_atom_site_calc_flag
_atom_site_refinement_flags
_atom_site_disorder_assembly
_atom_site_disorder_group
Na1 Na 0.01082(6) 1.19249(18) 0.31190(4) 0.01748(19) Uani 1 1 d . . 1
Na2 Na 0.10747(6) 0.70795(17) 0.58571(4) 0.01652(18) Uani 1 1 d . . 1
Na3 Na 0.03282(6) 0.68819(19) 0.42082(5) 0.0208(2) Uani 1 1 d . . 1
O9 O 0.08884(11) 0.8009(3) 0.33221(8) 0.0213(3) Uani 1 1 d . A 1
H9N H 0.1329 0.8680 0.3471 0.021 Uiso 1 1 d . B 1
H9O H 0.0872 0.6833 0.3060 0.032 Uiso 1 1 d . C 1
P1 P 0.10716(3) 1.18824(10) 0.47807(2) 0.01255(11) Uani 1 1 d . . 1
O1 O 0.04541(10) 1.2470(3) 0.42185(7) 0.0185(3) Uani 1 1 d . . 1
O2 O 0.12089(11) 0.9168(3) 0.49158(8) 0.0175(3) Uani 1 1 d . . 1
O3 O 0.08946(10) 1.3300(3) 0.53660(7) 0.0168(3) Uani 1 1 d . . 1
O4 O 0.32255(11) 1.0783(4) 0.46894(8) 0.0238(4) Uani 1 1 d . . 1
N1 N 0.23473(13) 1.0233(4) 0.38177(10) 0.0227(4) Uani 1 1 d . . 1
C1 C 0.20271(15) 1.3238(5) 0.46198(12) 0.0207(4) Uani 1 1 d . . 1
H1A H 0.1911 1.4666 0.4334 0.025 Uiso 1 1 calc R . 1
H1B H 0.2333 1.3853 0.5016 0.025 Uiso 1 1 calc R . 1
C2 C 0.25129(14) 1.1440(5) 0.43380(11) 0.0192(4) Uani 1 1 d . . 1
C3 C 0.35108(16) 0.8894(5) 0.43584(12) 0.0238(5) Uani 1 1 d . . 1
C4 C 0.41874(19) 0.7469(7) 0.45210(16) 0.0357(7) Uani 1 1 d . . 1
H4 H 0.4552 0.7747 0.4893 0.043 Uiso 1 1 calc R . 1
C5 C 0.4294(2) 0.5597(6) 0.40992(18) 0.0381(7) Uani 1 1 d . . 1
H5 H 0.4745 0.4542 0.4188 0.046 Uiso 1 1 calc R . 1
C6 C 0.3762(2) 0.5228(6) 0.35522(17) 0.0356(7) Uani 1 1 d . . 1
H6 H 0.3859 0.3935 0.3276 0.043 Uiso 1 1 calc R . 1
C7 C 0.30919(18) 0.6696(6) 0.33987(15) 0.0313(6) Uani 1 1 d . . 1
H7 H 0.2730 0.6444 0.3024 0.038 Uiso 1 1 calc R . 1
C8 C 0.29734(15) 0.8555(5) 0.38191(12) 0.0224(5) Uani 1 1 d . . 1
P2 P 0.11596(3) 1.25423(10) 0.19652(2) 0.01281(11) Uani 1 1 d . . 1
O5 O 0.34659(11) 1.0180(4) 0.22222(9) 0.0227(4) Uani 1 1 d . . 1
O6 O 0.08338(10) 1.4085(3) 0.24470(7) 0.0174(3) Uani 1 1 d . . 1
O7 O 0.07798(10) 1.0088(3) 0.17958(8) 0.0180(3) Uani 1 1 d . . 1
O8 O 0.11291(12) 1.4135(3) 0.13496(8) 0.0208(3) Uani 1 1 d . . 1
H8O H 0.104(2) 1.314(8) 0.0995(19) 0.041(11) Uiso 1 1 d . . .
N2 N 0.24519(13) 0.8907(4) 0.14970(10) 0.0222(4) Uani 1 1 d . . 1
C9 C 0.22165(14) 1.2233(5) 0.22573(11) 0.0196(4) Uani 1 1 d . . 1
H9A H 0.2468 1.3868 0.2222 0.024 Uiso 1 1 calc R . 1
H9B H 0.2273 1.1827 0.2708 0.024 Uiso 1 1 calc R . 1
C10 C 0.26751(14) 1.0391(5) 0.19559(11) 0.0196(4) Uani 1 1 d . . 1
C11 C 0.37523(15) 0.8300(5) 0.18901(11) 0.0214(4) Uani 1 1 d . . 1
C12 C 0.45066(17) 0.7276(6) 0.19684(13) 0.0281(5) Uani 1 1 d . . 1
H12 H 0.4923 0.7852 0.2278 0.034 Uiso 1 1 calc R . 1
C13 C 0.46159(17) 0.5348(6) 0.15650(13) 0.0288(6) Uani 1 1 d . . 1
H13 H 0.5125 0.4594 0.1594 0.035 Uiso 1 1 calc R . 1
C14 C 0.39945(18) 0.4491(6) 0.11168(13) 0.0297(6) Uani 1 1 d . . 1
H14 H 0.4091 0.3161 0.0852 0.036 Uiso 1 1 calc R . 1
C15 C 0.32374(17) 0.5541(6) 0.10500(13) 0.0284(5) Uani 1 1 d . . 1
H15 H 0.2813 0.4943 0.0750 0.034 Uiso 1 1 calc R . 1
C16 C 0.31334(15) 0.7503(5) 0.14435(11) 0.0214(4) Uani 1 1 d . . 1

loop_
_atom_site_aniso_label
_atom_site_aniso_U_11
_atom_site_aniso_U_22
_atom_site_aniso_U_33
_atom_site_aniso_U_23
_atom_site_aniso_U_13
_atom_site_aniso_U_12
Na1 0.0218(4) 0.0157(4) 0.0152(4) -0.0002(3) 0.0038(3) 0.0004(3)
Na2 0.0241(5) 0.0120(4) 0.0139(4) -0.0008(3) 0.0043(3) -0.0009(3)
Na3 0.0233(5) 0.0191(5) 0.0208(5) -0.0014(4) 0.0055(4) -0.0015(4)
O9 0.0207(8) 0.0232(8) 0.0193(8) -0.0058(7) 0.0010(6) -0.0041(7)
P1 0.0175(2) 0.0112(2) 0.0093(2) -0.00049(17) 0.00295(17) -0.00065(18)
O1 0.0225(8) 0.0210(8) 0.0114(7) -0.0001(6) 0.0007(6) 0.0010(6)
O2 0.0258(8) 0.0120(7) 0.0157(7) 0.0006(6) 0.0059(6) -0.0006(6)
O3 0.0255(8) 0.0138(7) 0.0116(6) -0.0021(5) 0.0046(6) 0.0009(6)
O4 0.0232(8) 0.0302(10) 0.0173(7) -0.0031(7) 0.0011(6) -0.0002(7)
N1 0.0221(10) 0.0269(11) 0.0189(9) -0.0051(8) 0.0025(7) -0.0033(8)
C1 0.0225(11) 0.0171(10) 0.0237(11) -0.0014(8) 0.0072(9) -0.0053(8)
C2 0.0193(10) 0.0224(11) 0.0164(9) 0.0008(8) 0.0039(8) -0.0046(8)
C3 0.0228(11) 0.0270(12) 0.0224(11) -0.0007(9) 0.0056(9) -0.0010(9)
C4 0.0290(14) 0.0409(17) 0.0367(15) 0.0052(13) 0.0032(12) 0.0067(13)
C5 0.0354(16) 0.0294(15) 0.0521(19) 0.0074(14) 0.0148(14) 0.0079(12)
C6 0.0385(16) 0.0245(13) 0.0479(18) -0.0051(12) 0.0204(14) -0.0011(12)
C7 0.0302(13) 0.0323(14) 0.0334(14) -0.0114(12) 0.0115(11) -0.0054(11)
C8 0.0218(11) 0.0248(11) 0.0218(10) -0.0044(9) 0.0074(9) -0.0052(9)
P2 0.0169(2) 0.0111(2) 0.0106(2) -0.00022(17) 0.00246(17) -0.00003(18)
O5 0.0186(8) 0.0251(9) 0.0230(8) -0.0063(7) -0.0015(6) 0.0018(7)
O6 0.0239(8) 0.0166(7) 0.0123(6) -0.0036(6) 0.0050(6) 0.0024(6)
O7 0.0219(8) 0.0139(7) 0.0191(7) -0.0031(6) 0.0054(6) -0.0029(6)
O8 0.0374(10) 0.0136(7) 0.0112(7) 0.0017(6) 0.0029(6) 0.0002(7)
N2 0.0202(9) 0.0284(11) 0.0178(9) -0.0061(8) 0.0014(7) 0.0031(8)
C9 0.0187(10) 0.0230(11) 0.0167(9) -0.0050(8) 0.0010(8) 0.0012(8)
C10 0.0187(10) 0.0223(11) 0.0172(9) -0.0002(8) 0.0014(8) 0.0005(8)
C11 0.0223(11) 0.0230(11) 0.0189(10) -0.0011(9) 0.0034(8) 0.0012(9)
C12 0.0220(11) 0.0351(14) 0.0261(12) -0.0036(11) 0.0001(9) 0.0053(10)
C13 0.0279(13) 0.0326(14) 0.0267(12) 0.0008(11) 0.0072(10) 0.0104(11)
C14 0.0300(13) 0.0338(14) 0.0264(12) -0.0071(11) 0.0075(10) 0.0075(11)
C15 0.0257(12) 0.0343(14) 0.0251(12) -0.0114(11) 0.0040(10) 0.0020(11)
C16 0.0195(10) 0.0261(12) 0.0190(10) -0.0008(9) 0.0041(8) 0.0020(9)

loop_
_atom_type_symbol
_atom_type_description
_atom_type_scat_dispersion_real
_atom_type_scat_dispersion_imag
_atom_type_scat_source
C C 0.0033 0.0016 'International Tables Vol C Tables 4.2.6.8 and 6.1.1.4'
H H 0.0000 0.0000 'International Tables Vol C Tables 4.2.6.8 and 6.1.1.4'
N N 0.0061 0.0033 'International Tables Vol C Tables 4.2.6.8 and 6.1.1.4'
O O 0.0106 0.0060 'International Tables Vol C Tables 4.2.6.8 and 6.1.1.4'
Na Na 0.0362 0.0249 'International Tables Vol C Tables 4.2.6.8 and 6.1.1.4'
P P 0.1023 0.0942 'International Tables Vol C Tables 4.2.6.8 and 6.1.1.4'

loop_
_geom_angle_atom_site_label_1
_geom_angle_atom_site_label_2
_geom_angle_atom_site_label_3
_geom_angle
_geom_angle_site_symmetry_1
_geom_angle_site_symmetry_3
_geom_angle_publ_flag
O7 Na1 O6 95.22(7) 2 . ?
O7 Na1 O1 83.89(7) 2 . ?
O6 Na1 O1 118.85(7) . . ?
O7 Na1 O6 96.98(7) 2 2_545 ?
O6 Na1 O6 111.81(5) . 2_545 ?
O1 Na1 O6 129.06(7) . 2_545 ?
O7 Na1 O9 161.68(7) 2 . ?
O6 Na1 O9 102.47(7) . . ?
O1 Na1 O9 83.43(7) . . ?
O6 Na1 O9 80.96(6) 2_545 . ?
O7 Na1 O8 80.55(6) 2 2_545 ?
O6 Na1 O8 164.31(7) . 2_545 ?
O1 Na1 O8 75.95(6) . 2_545 ?
O6 Na1 O8 54.34(5) 2_545 2_545 ?
O9 Na1 O8 83.58(6) . 2_545 ?
O7 Na1 P2 96.43(6) 2 2_545 ?
O6 Na1 P2 138.24(6) . 2_545 ?
O1 Na1 P2 102.21(5) . 2_545 ?
O6 Na1 P2 26.87(4) 2_545 2_545 ?
O9 Na1 P2 73.48(5) . 2_545 ?
O8 Na1 P2 29.49(3) 2_545 2_545 ?
O7 Na1 Na2 49.00(5) 2 3_576 ?
O6 Na1 Na2 140.67(6) . 3_576 ?
O1 Na1 Na2 51.93(5) . 3_576 ?
O6 Na1 Na2 91.18(5) 2_545 3_576 ?
O9 Na1 Na2 112.70(6) . 3_576 ?
O8 Na1 Na2 43.23(4) 2_545 3_576 ?
P2 Na1 Na2 71.38(3) 2_545 3_576 ?
O7 Na1 Na3 52.50(5) 2 1_565 ?
O6 Na1 Na3 91.30(5) . 1_565 ?
O1 Na1 Na3 42.13(5) . 1_565 ?
O6 Na1 Na3 144.30(6) 2_545 1_565 ?
O9 Na1 Na3 121.54(5) . 1_565 ?
O8 Na1 Na3 97.87(4) 2_545 1_565 ?
P2 Na1 Na3 126.97(3) 2_545 1_565 ?
Na2 Na1 Na3 55.74(3) 3_576 1_565 ?
O7 Na1 Na1 126.31(7) 2 2_545 ?
O6 Na1 Na1 85.50(6) . 2_545 ?
O1 Na1 Na1 141.12(5) . 2_545 ?
O6 Na1 Na1 36.90(4) 2_545 2_545 ?
O9 Na1 Na1 60.74(4) . 2_545 ?
O8 Na1 Na1 84.94(4) 2_545 2_545 ?
P2 Na1 Na1 55.67(2) 2_545 2_545 ?
Na2 Na1 Na1 126.62(4) 3_576 2_545 ?
Na3 Na1 Na1 176.49(4) 1_565 2_545 ?
O7 Na1 Na1 62.09(5) 2 2 ?
O6 Na1 Na1 38.00(5) . 2 ?
O1 Na1 Na1 126.96(5) . 2 ?
O6 Na1 Na1 96.32(6) 2_545 2 ?
O9 Na1 Na1 136.16(6) . 2 ?
O8 Na1 Na1 129.88(6) 2_545 2 ?
P2 Na1 Na1 119.90(4) 2_545 2 ?
Na2 Na1 Na1 111.09(4) 3_576 2 ?
Na3 Na1 Na1 85.36(2) 1_565 2 ?
Na1 Na1 Na1 91.22(4) 2_545 2 ?
O3 Na2 O8 174.68(8) 1_545 4_586 ?
O3 Na2 O2 92.88(7) 1_545 . ?
O8 Na2 O2 88.36(7) 4_586 . ?
O3 Na2 O7 85.89(6) 1_545 4_576 ?
O8 Na2 O7 92.33(7) 4_586 4_576 ?
O2 Na2 O7 173.84(8) . 4_576 ?
O3 Na2 N2 96.30(8) 1_545 4_576 ?
O8 Na2 N2 88.06(8) 4_586 4_576 ?
O2 Na2 N2 111.17(7) . 4_576 ?
O7 Na2 N2 74.97(7) 4_576 4_576 ?
O3 Na2 O1 89.58(7) 1_545 3_576 ?
O8 Na2 O1 85.13(7) 4_586 3_576 ?
O2 Na2 O1 97.31(7) . 3_576 ?
O7 Na2 O1 76.66(6) 4_576 3_576 ?
N2 Na2 O1 150.50(7) 4_576 3_576 ?
O3 Na2 Na3 48.51(5) 1_545 3_566 ?
O8 Na2 Na3 126.48(6) 4_586 3_566 ?
O2 Na2 Na3 116.78(6) . 3_566 ?
O7 Na2 Na3 58.18(5) 4_576 3_566 ?
N2 Na2 Na3 119.58(6) 4_576 3_566 ?
O1 Na2 Na3 47.58(5) 3_576 3_566 ?
O3 Na2 Na1 114.11(6) 1_545 3_576 ?
O8 Na2 Na1 61.54(5) 4_586 3_576 ?
O2 Na2 Na1 131.00(6) . 3_576 ?
O7 Na2 Na1 45.02(5) 4_576 3_576 ?
N2 Na2 Na1 105.75(6) 4_576 3_576 ?
O1 Na2 Na1 46.39(4) 3_576 3_576 ?
Na3 Na2 Na1 66.88(3) 3_566 3_576 ?
O3 Na2 P2 70.48(5) 1_545 4_576 ?
O8 Na2 P2 109.15(5) 4_586 4_576 ?
O2 Na2 P2 160.53(6) . 4_576 ?
O7 Na2 P2 22.21(4) 4_576 4_576 ?
N2 Na2 P2 62.59(5) 4_576 4_576 ?
O1 Na2 P2 92.75(5) 3_576 4_576 ?
Na3 Na2 P2 59.78(3) 3_566 4_576 ?
Na1 Na2 P2 67.17(3) 3_576 4_576 ?
O3 Na2 Na3 131.80(6) 1_545 3_576 ?
O8 Na2 Na3 43.80(5) 4_586 3_576 ?
O2 Na2 Na3 73.57(5) . 3_576 ?
O7 Na2 Na3 102.80(5) 4_576 3_576 ?
N2 Na2 Na3 131.86(6) 4_576 3_576 ?
O1 Na2 Na3 48.69(5) 3_576 3_576 ?
Na3 Na2 Na3 96.27(4) 3_566 3_576 ?
Na1 Na2 Na3 57.80(3) 3_576 3_576 ?
P2 Na2 Na3 124.98(3) 4_576 3_576 ?
O2 Na3 O9 95.72(7) . . ?
O2 Na3 O1 118.40(7) . 1_545 ?
O9 Na3 O1 102.70(7) . 1_545 ?
O2 Na3 O3 106.06(7) . 3_576 ?
O9 Na3 O3 143.76(8) . 3_576 ?
O1 Na3 O3 92.11(7) 1_545 3_576 ?
O2 Na3 O7 167.50(7) . 2_545 ?
O9 Na3 O7 76.48(6) . 2_545 ?
O1 Na3 O7 73.30(6) 1_545 2_545 ?
O3 Na3 O7 76.48(6) 3_576 2_545 ?
O2 Na3 O8 118.71(7) . 2_545 ?
O9 Na3 O8 88.67(7) . 2_545 ?
O1 Na3 O8 119.95(7) 1_545 2_545 ?
O3 Na3 O8 55.56(6) 3_576 2_545 ?
O7 Na3 O8 52.24(5) 2_545 2_545 ?
O2 Na3 P1 91.05(5) . 1_545 ?
O9 Na3 P1 110.83(6) . 1_545 ?
O1 Na3 P1 27.53(4) 1_545 1_545 ?
O3 Na3 P1 97.60(5) 3_576 1_545 ?
O7 Na3 P1 100.82(5) 2_545 1_545 ?
O8 Na3 P1 143.17(5) 2_545 1_545 ?
O2 Na3 Na2 141.90(6) . 3_566 ?
O9 Na3 Na2 122.06(6) . 3_566 ?
O1 Na3 Na2 52.89(5) 1_545 3_566 ?
O3 Na3 Na2 46.00(5) 3_576 3_566 ?
O7 Na3 Na2 47.83(4) 2_545 3_566 ?
O8 Na3 Na2 71.01(5) 2_545 3_566 ?
P1 Na3 Na2 72.16(3) 1_545 3_566 ?
O2 Na3 P2 141.71(6) . 2_545 ?
O9 Na3 P2 72.73(5) . 2_545 ?
O1 Na3 P2 99.84(5) 1_545 2_545 ?
O3 Na3 P2 72.23(5) 3_576 2_545 ?
O7 Na3 P2 26.69(4) 2_545 2_545 ?
O8 Na3 P2 28.42(4) 2_545 2_545 ?
P1 Na3 P2 127.24(4) 1_545 2_545 ?
Na2 Na3 P2 64.00(3) 3_566 2_545 ?
O2 Na3 Na1 146.11(6) . 1_545 ?
O9 Na3 Na1 70.67(5) . 1_545 ?
O1 Na3 Na1 41.79(5) 1_545 1_545 ?
O3 Na3 Na1 102.34(5) 3_576 1_545 ?
O7 Na3 Na1 40.43(4) 2_545 1_545 ?
O8 Na3 Na1 92.56(5) 2_545 1_545 ?
P1 Na3 Na1 66.99(3) 1_545 1_545 ?
Na2 Na3 Na1 57.39(3) 3_566 1_545 ?
P2 Na3 Na1 65.32(3) 2_545 1_545 ?
O2 Na3 Na2 84.83(5) . 3_576 ?
O9 Na3 Na2 94.10(6) . 3_576 ?
O1 Na3 Na2 149.15(6) 1_545 3_576 ?
O3 Na3 Na2 60.34(5) 3_576 3_576 ?
O7 Na3 Na2 86.00(4) 2_545 3_576 ?
O8 Na3 Na2 33.93(4) 2_545 3_576 ?
P1 Na3 Na2 155.03(4) 1_545 3_576 ?
Na2 Na3 Na2 96.27(4) 3_566 3_576 ?
P2 Na3 Na2 60.58(2) 2_545 3_576 ?
Na1 Na3 Na2 125.88(3) 1_545 3_576 ?
Na3 O9 Na1 95.39(7) . . ?
Na3 O9 H9N 104.1 . . ?
Na1 O9 H9N 96.8 . . ?
Na3 O9 H9O 112.0 . . ?
Na1 O9 H9O 123.6 . . ?
H9N O9 H9O 120.7 . . ?
O2 P1 O1 115.34(10) . . ?
O2 P1 O3 111.54(9) . . ?
O1 P1 O3 110.87(10) . . ?
O2 P1 C1 107.83(11) . . ?
O1 P1 C1 106.51(11) . . ?
O3 P1 C1 103.93(10) . . ?
O2 P1 Na3 161.95(8) . 1_565 ?
O1 P1 Na3 47.00(7) . 1_565 ?
O3 P1 Na3 77.35(7) . 1_565 ?
C1 P1 Na3 84.10(8) . 1_565 ?
P1 O1 Na1 144.34(11) . . ?
P1 O1 Na3 105.46(9) . 1_565 ?
Na1 O1 Na3 96.08(7) . 1_565 ?
P1 O1 Na2 129.52(10) . 3_576 ?
Na1 O1 Na2 81.68(6) . 3_576 ?
Na3 O1 Na2 79.54(6) 1_565 3_576 ?
P1 O2 Na3 108.95(9) . . ?
P1 O2 Na2 126.75(10) . . ?
Na3 O2 Na2 100.13(7) . . ?
P1 O3 Na2 142.02(10) . 1_565 ?
P1 O3 Na3 125.50(10) . 3_576 ?
Na2 O3 Na3 85.49(6) 1_565 3_576 ?
C2 O4 C3 104.72(19) . . ?
C2 N1 C8 105.1(2) . . ?
C2 C1 P1 112.21(17) . . ?
C2 C1 H1A 109.2 . . ?
P1 C1 H1A 109.2 . . ?
C2 C1 H1B 109.2 . . ?
P1 C1 H1B 109.2 . . ?
H1A C1 H1B 107.9 . . ?
N1 C2 O4 114.0(2) . . ?
N1 C2 C1 129.4(2) . . ?
O4 C2 C1 116.4(2) . . ?
O4 C3 C8 107.4(2) . . ?
O4 C3 C4 128.7(3) . . ?
C8 C3 C4 123.9(3) . . ?
C3 C4 C5 115.1(3) . . ?
C3 C4 H4 122.5 . . ?
C5 C4 H4 122.5 . . ?
C6 C5 C4 121.9(3) . . ?
C6 C5 H5 119.0 . . ?
C4 C5 H5 119.0 . . ?
C7 C6 C5 121.8(3) . . ?
C7 C6 H6 119.1 . . ?
C5 C6 H6 119.1 . . ?
C6 C7 C8 116.9(3) . . ?
C6 C7 H7 121.5 . . ?
C8 C7 H7 121.5 . . ?
C3 C8 C7 120.4(3) . . ?
C3 C8 N1 108.7(2) . . ?
C7 C8 N1 130.8(3) . . ?
O7 P2 O6 118.13(10) . . ?
O7 P2 O8 108.62(10) . . ?
O6 P2 O8 108.23(10) . . ?
O7 P2 C9 111.68(11) . . ?
O6 P2 C9 104.93(10) . . ?
O8 P2 C9 104.33(11) . . ?
O7 P2 Na1 112.53(7) . 2 ?
O6 P2 Na1 46.47(7) . 2 ?
O8 P2 Na1 67.11(7) . 2 ?
C9 P2 Na1 135.29(8) . 2 ?
O7 P2 Na3 57.82(7) . 2 ?
O6 P2 Na3 105.80(7) . 2 ?
O8 P2 Na3 59.35(7) . 2 ?
C9 P2 Na3 148.56(8) . 2 ?
Na1 P2 Na3 66.87(3) 2 2 ?
O7 P2 Na2 38.42(7) . 4_575 ?
O6 P2 Na2 154.40(8) . 4_575 ?
O8 P2 Na2 79.45(7) . 4_575 ?
C9 P2 Na2 96.31(8) . 4_575 ?
Na1 P2 Na2 122.82(3) 2 4_575 ?
Na3 P2 Na2 56.22(3) 2 4_575 ?
C11 O5 C10 103.98(19) . . ?
P2 O6 Na1 115.75(10) . . ?
P2 O6 Na1 106.66(9) . 2 ?
Na1 O6 Na1 105.10(7) . 2 ?
P2 O7 Na1 154.28(11) . 2_545 ?
P2 O7 Na2 119.37(10) . 4_575 ?
Na1 O7 Na2 85.98(6) 2_545 4_575 ?
P2 O7 Na3 95.49(8) . 2 ?
Na1 O7 Na3 87.07(6) 2_545 2 ?
Na2 O7 Na3 73.99(5) 4_575 2 ?
P2 O8 Na2 150.25(11) . 4_585 ?
P2 O8 Na3 92.24(8) . 2 ?
Na2 O8 Na3 102.26(7) 4_585 2 ?
P2 O8 Na1 83.40(8) . 2 ?
Na2 O8 Na1 75.23(6) 4_585 2 ?
Na3 O8 Na1 76.16(6) 2 2 ?
P2 O8 H8O 111(3) . . ?
Na2 O8 H8O 98(3) 4_585 . ?
Na3 O8 H8O 52(3) 2 . ?
Na1 O8 H8O 126(3) 2 . ?
C10 N2 C16 104.5(2) . . ?
C10 N2 Na2 132.65(17) . 4_575 ?
C16 N2 Na2 122.30(16) . 4_575 ?
C10 C9 P2 117.90(17) . . ?
C10 C9 H9A 107.8 . . ?
P2 C9 H9A 107.8 . . ?
C10 C9 H9B 107.8 . . ?
P2 C9 H9B 107.8 . . ?
H9A C9 H9B 107.2 . . ?
N2 C10 O5 115.0(2) . . ?
N2 C10 C9 130.4(2) . . ?
O5 C10 C9 114.6(2) . . ?
O5 C11 C12 128.8(2) . . ?
O5 C11 C16 107.7(2) . . ?
C12 C11 C16 123.5(2) . . ?
C11 C12 C13 115.7(3) . . ?
C11 C12 H12 122.2 . . ?
C13 C12 H12 122.2 . . ?
C12 C13 C14 121.7(3) . . ?
C12 C13 H13 119.2 . . ?
C14 C13 H13 119.2 . . ?
C15 C14 C13 121.6(3) . . ?
C15 C14 H14 119.2 . . ?
C13 C14 H14 119.2 . . ?
C16 C15 C14 116.7(3) . . ?
C16 C15 H15 121.7 . . ?
C14 C15 H15 121.7 . . ?
C11 C16 C15 120.8(2) . . ?
C11 C16 N2 108.8(2) . . ?
C15 C16 N2 130.3(2) . . ?

loop_
_geom_bond_atom_site_label_1
_geom_bond_atom_site_label_2
_geom_bond_distance
_geom_bond_site_symmetry_2
_geom_bond_publ_flag
Na1 O7 2.3060(19) 2 ?
Na1 O6 2.353(2) . ?
Na1 O1 2.3798(19) . ?
Na1 O6 2.413(2) 2_545 ?
Na1 O9 2.501(2) . ?
Na1 O8 2.957(2) 2_545 ?
Na1 P2 3.1885(11) 2_545 ?
Na1 Na2 3.2522(13) 3_576 ?
Na1 Na3 3.5509(14) 1_565 ?
Na1 Na1 3.7840(13) 2_545 ?
Na1 Na1 3.7840(13) 2 ?
Na2 O3 2.3026(19) 1_545 ?
Na2 O8 2.3035(19) 4_586 ?
Na2 O2 2.3691(19) . ?
Na2 O7 2.4606(19) 4_576 ?
Na2 N2 2.586(2) 4_576 ?
Na2 O1 2.588(2) 3_576 ?
Na2 Na3 3.1910(14) 3_566 ?
Na2 Na1 3.2522(13) 3_576 ?
Na2 P2 3.4508(11) 4_576 ?
Na2 Na3 4.0321(14) 3_576 ?
Na3 O2 2.327(2) . ?
Na3 O9 2.345(2) . ?
Na3 O1 2.395(2) 1_545 ?
Na3 O3 2.398(2) 3_576 ?
Na3 O7 2.821(2) 2_545 ?
Na3 O8 2.856(2) 2_545 ?
Na3 P1 3.1565(12) 1_545 ?
Na3 Na2 3.1910(14) 3_566 ?
Na3 P2 3.3175(12) 2_545 ?
Na3 Na1 3.5509(14) 1_545 ?
Na3 Na2 4.0321(14) 3_576 ?
O9 H9N 0.8500 . ?
O9 H9O 0.8499 . ?
P1 O2 1.5081(17) . ?
P1 O1 1.5140(17) . ?
P1 O3 1.5478(16) . ?
P1 C1 1.861(2) . ?
P1 Na3 3.1565(12) 1_565 ?
O1 Na3 2.395(2) 1_565 ?
O1 Na2 2.588(2) 3_576 ?
O3 Na2 2.3026(19) 1_565 ?
O3 Na3 2.398(2) 3_576 ?
O4 C2 1.374(3) . ?
O4 C3 1.377(3) . ?
N1 C2 1.295(3) . ?
N1 C8 1.398(3) . ?
C1 C2 1.466(3) . ?
C1 H1A 0.9900 . ?
C1 H1B 0.9900 . ?
C3 C8 1.380(4) . ?
C3 C4 1.384(4) . ?
C4 C5 1.393(5) . ?
C4 H4 0.9500 . ?
C5 C6 1.390(5) . ?
C5 H5 0.9500 . ?
C6 C7 1.385(5) . ?
C6 H6 0.9500 . ?
C7 C8 1.391(4) . ?
C7 H7 0.9500 . ?
P2 O7 1.4969(17) . ?
P2 O6 1.5043(17) . ?
P2 O8 1.5799(17) . ?
P2 C9 1.818(2) . ?
P2 Na1 3.1885(11) 2 ?
P2 Na3 3.3175(12) 2 ?
P2 Na2 3.4508(11) 4_575 ?
O5 C11 1.375(3) . ?
O5 C10 1.383(3) . ?
O6 Na1 2.413(2) 2 ?
O7 Na1 2.3060(19) 2_545 ?
O7 Na2 2.4606(19) 4_575 ?
O7 Na3 2.821(2) 2 ?
O8 Na2 2.3035(19) 4_585 ?
O8 Na3 2.856(2) 2 ?
O8 Na1 2.957(2) 2 ?
O8 H8O 0.93(4) . ?
N2 C10 1.288(3) . ?
N2 C16 1.403(3) . ?
N2 Na2 2.586(2) 4_575 ?
C9 C10 1.476(3) . ?
C9 H9A 0.9900 . ?
C9 H9B 0.9900 . ?
C11 C12 1.382(4) . ?
C11 C16 1.384(3) . ?
C12 C13 1.390(4) . ?
C12 H12 0.9500 . ?
C13 C14 1.399(4) . ?
C13 H13 0.9500 . ?
C14 C15 1.392(4) . ?
C14 H14 0.9500 . ?
C15 C16 1.388(4) . ?
C15 H15 0.9500 . ?

loop_
_geom_hbond_atom_site_label_D
_geom_hbond_atom_site_label_H
_geom_hbond_atom_site_label_A
_geom_hbond_distance_DH
_geom_hbond_distance_HA
_geom_hbond_distance_DA
_geom_hbond_angle_DHA
_geom_hbond_site_symmetry_A
O9 H9N N1 0.85 1.97 2.815(3) 179.9 .
O9 H9O O6 0.85 1.99 2.836(2) 180.0 1_545
C9 H9B N1 0.99 2.53 3.519(3) 172.5 .
C15 H15 O4 0.95 2.53 3.026(3) 112.8 4_575

loop_
_geom_torsion_atom_site_label_1
_geom_torsion_atom_site_label_2
_geom_torsion_atom_site_label_3
_geom_torsion_atom_site_label_4
_geom_torsion
_geom_torsion_site_symmetry_1
_geom_torsion_site_symmetry_2
_geom_torsion_site_symmetry_3
_geom_torsion_site_symmetry_4
_geom_torsion_publ_flag
O2 Na3 O9 Na1 -85.75(7) . . . . ?
O1 Na3 O9 Na1 153.41(7) 1_545 . . . ?
O3 Na3 O9 Na1 41.62(14) 3_576 . . . ?
O7 Na3 O9 Na1 84.33(6) 2_545 . . . ?
O8 Na3 O9 Na1 32.97(6) 2_545 . . . ?
P1 Na3 O9 Na1 -179.06(5) 1_545 . . . ?
Na2 Na3 O9 Na1 99.48(7) 3_566 . . . ?
P2 Na3 O9 Na1 56.90(5) 2_545 . . . ?
Na1 Na3 O9 Na1 126.15(6) 1_545 . . . ?
Na2 Na3 O9 Na1 -0.55(6) 3_576 . . . ?
O7 Na1 O9 Na3 -1.9(3) 2 . . . ?
O6 Na1 O9 Na3 162.76(7) . . . . ?
O1 Na1 O9 Na3 44.60(7) . . . . ?
O6 Na1 O9 Na3 -86.75(7) 2_545 . . . ?
O8 Na1 O9 Na3 -31.93(6) 2_545 . . . ?
P2 Na1 O9 Na3 -60.25(5) 2_545 . . . ?
Na2 Na1 O9 Na3 0.73(8) 3_576 . . . ?
Na3 Na1 O9 Na3 63.39(7) 1_565 . . . ?
Na1 Na1 O9 Na3 -119.71(7) 2_545 . . . ?
Na1 Na1 O9 Na3 -176.47(6) 2 . . . ?
O2 P1 O1 Na1 -59.5(2) . . . . ?
O3 P1 O1 Na1 172.51(16) . . . . ?
C1 P1 O1 Na1 60.1(2) . . . . ?
Na3 P1 O1 Na1 125.0(2) 1_565 . . . ?
O2 P1 O1 Na3 175.44(9) . . . 1_565 ?
O3 P1 O1 Na3 47.48(11) . . . 1_565 ?
C1 P1 O1 Na3 -64.97(11) . . . 1_565 ?
O2 P1 O1 Na2 86.36(14) . . . 3_576 ?
O3 P1 O1 Na2 -41.61(15) . . . 3_576 ?
C1 P1 O1 Na2 -154.05(12) . . . 3_576 ?
Na3 P1 O1 Na2 -89.08(13) 1_565 . . 3_576 ?
O7 Na1 O1 P1 -164.88(19) 2 . . . ?
O6 Na1 O1 P1 -72.3(2) . . . . ?
O6 Na1 O1 P1 101.07(19) 2_545 . . . ?
O9 Na1 O1 P1 28.36(19) . . . . ?
O8 Na1 O1 P1 113.36(19) 2_545 . . . ?
P2 Na1 O1 P1 99.83(18) 2_545 . . . ?
Na2 Na1 O1 P1 154.1(2) 3_576 . . . ?
Na3 Na1 O1 P1 -127.5(2) 1_565 . . . ?
Na1 Na1 O1 P1 50.4(2) 2_545 . . . ?
Na1 Na1 O1 P1 -116.93(18) 2 . . . ?
O7 Na1 O1 Na3 -37.41(7) 2 . . 1_565 ?
O6 Na1 O1 Na3 55.20(9) . . . 1_565 ?
O6 Na1 O1 Na3 -131.45(8) 2_545 . . 1_565 ?
O9 Na1 O1 Na3 155.84(7) . . . 1_565 ?
O8 Na1 O1 Na3 -119.16(7) 2_545 . . 1_565 ?
P2 Na1 O1 Na3 -132.69(6) 2_545 . . 1_565 ?
Na2 Na1 O1 Na3 -78.46(6) 3_576 . . 1_565 ?
Na1 Na1 O1 Na3 177.91(8) 2_545 . . 1_565 ?
Na1 Na1 O1 Na3 10.55(10) 2 . . 1_565 ?
O7 Na1 O1 Na2 41.05(6) 2 . . 3_576 ?
O6 Na1 O1 Na2 133.65(7) . . . 3_576 ?
O6 Na1 O1 Na2 -53.00(10) 2_545 . . 3_576 ?
O9 Na1 O1 Na2 -125.71(6) . . . 3_576 ?
O8 Na1 O1 Na2 -40.71(5) 2_545 . . 3_576 ?
P2 Na1 O1 Na2 -54.24(5) 2_545 . . 3_576 ?
Na3 Na1 O1 Na2 78.46(6) 1_565 . . 3_576 ?
Na1 Na1 O1 Na2 -103.63(10) 2_545 . . 3_576 ?
Na1 Na1 O1 Na2 89.00(8) 2 . . 3_576 ?
O1 P1 O2 Na3 -3.25(13) . . . . ?
O3 P1 O2 Na3 124.38(10) . . . . ?
C1 P1 O2 Na3 -122.11(11) . . . . ?
Na3 P1 O2 Na3 7.6(3) 1_565 . . . ?
O1 P1 O2 Na2 -122.50(12) . . . . ?
O3 P1 O2 Na2 5.14(16) . . . . ?
C1 P1 O2 Na2 118.64(13) . . . . ?
Na3 P1 O2 Na2 -111.7(2) 1_565 . . . ?
O9 Na3 O2 P1 66.61(10) . . . . ?
O1 Na3 O2 P1 174.38(9) 1_545 . . . ?
O3 Na3 O2 P1 -84.12(10) 3_576 . . . ?
O7 Na3 O2 P1 16.0(4) 2_545 . . . ?
O8 Na3 O2 P1 -25.00(12) 2_545 . . . ?
P1 Na3 O2 P1 177.66(9) 1_545 . . . ?
Na2 Na3 O2 P1 -120.59(10) 3_566 . . . ?
P2 Na3 O2 P1 -2.61(15) 2_545 . . . ?
Na1 Na3 O2 P1 130.03(10) 1_545 . . . ?
Na2 Na3 O2 P1 -27.01(9) 3_576 . . . ?
O9 Na3 O2 Na2 -158.64(7) . . . . ?
O1 Na3 O2 Na2 -50.87(10) 1_545 . . . ?
O3 Na3 O2 Na2 50.63(8) 3_576 . . . ?
O7 Na3 O2 Na2 150.7(3) 2_545 . . . ?
O8 Na3 O2 Na2 109.75(8) 2_545 . . . ?
P1 Na3 O2 Na2 -47.59(6) 1_545 . . . ?
Na2 Na3 O2 Na2 14.17(13) 3_566 . . . ?
P2 Na3 O2 Na2 132.14(8) 2_545 . . . ?
Na1 Na3 O2 Na2 -95.22(11) 1_545 . . . ?
Na2 Na3 O2 Na2 107.74(6) 3_576 . . . ?
O3 Na2 O2 P1 157.44(13) 1_545 . . . ?
O8 Na2 O2 P1 -17.38(14) 4_586 . . . ?
O7 Na2 O2 P1 79.1(7) 4_576 . . . ?
N2 Na2 O2 P1 -104.66(13) 4_576 . . . ?
O1 Na2 O2 P1 67.50(13) 3_576 . . . ?
Na3 Na2 O2 P1 113.30(12) 3_566 . . . ?
Na1 Na2 O2 P1 31.59(16) 3_576 . . . ?
P2 Na2 O2 P1 -172.00(11) 4_576 . . . ?
Na3 Na2 O2 P1 24.52(11) 3_576 . . . ?
O3 Na2 O2 Na3 34.40(8) 1_545 . . . ?
O8 Na2 O2 Na3 -140.42(8) 4_586 . . . ?
O7 Na2 O2 Na3 -43.9(7) 4_576 . . . ?
N2 Na2 O2 Na3 132.30(8) 4_576 . . . ?
O1 Na2 O2 Na3 -55.54(8) 3_576 . . . ?
Na3 Na2 O2 Na3 -9.74(9) 3_566 . . . ?
Na1 Na2 O2 Na3 -91.45(8) 3_576 . . . ?
P2 Na2 O2 Na3 65.0(2) 4_576 . . . ?
Na3 Na2 O2 Na3 -98.52(6) 3_576 . . . ?
O2 P1 O3 Na2 146.93(16) . . . 1_565 ?
O1 P1 O3 Na2 -83.06(18) . . . 1_565 ?
C1 P1 O3 Na2 31.0(2) . . . 1_565 ?
Na3 P1 O3 Na2 -49.53(15) 1_565 . . 1_565 ?
O2 P1 O3 Na3 -73.91(14) . . . 3_576 ?
O1 P1 O3 Na3 56.10(14) . . . 3_576 ?
C1 P1 O3 Na3 170.18(12) . . . 3_576 ?
Na3 P1 O3 Na3 89.63(10) 1_565 . . 3_576 ?
O2 P1 C1 C2 30.3(2) . . . . ?
O1 P1 C1 C2 -94.05(19) . . . . ?
O3 P1 C1 C2 148.80(17) . . . . ?
Na3 P1 C1 C2 -135.83(18) 1_565 . . . ?
C8 N1 C2 O4 2.4(3) . . . . ?
C8 N1 C2 C1 -172.5(2) . . . . ?
C3 O4 C2 N1 -2.6(3) . . . . ?
C3 O4 C2 C1 172.9(2) . . . . ?
P1 C1 C2 N1 60.1(3) . . . . ?
P1 C1 C2 O4 -114.6(2) . . . . ?
C2 O4 C3 C8 1.7(3) . . . . ?
C2 O4 C3 C4 -176.0(3) . . . . ?
O4 C3 C4 C5 176.7(3) . . . . ?
C8 C3 C4 C5 -0.6(5) . . . . ?
C3 C4 C5 C6 0.8(5) . . . . ?
C4 C5 C6 C7 -0.4(5) . . . . ?
C5 C6 C7 C8 -0.3(5) . . . . ?
O4 C3 C8 C7 -177.8(2) . . . . ?
C4 C3 C8 C7 0.0(4) . . . . ?
O4 C3 C8 N1 -0.4(3) . . . . ?
C4 C3 C8 N1 177.4(3) . . . . ?
C6 C7 C8 C3 0.5(4) . . . . ?
C6 C7 C8 N1 -176.3(3) . . . . ?
C2 N1 C8 C3 -1.1(3) . . . . ?
C2 N1 C8 C7 175.9(3) . . . . ?
O7 P2 O6 Na1 21.25(14) . . . . ?
O8 P2 O6 Na1 145.12(10) . . . . ?
C9 P2 O6 Na1 -103.93(12) . . . . ?
Na1 P2 O6 Na1 116.50(12) 2 . . . ?
Na3 P2 O6 Na1 82.80(9) 2 . . . ?
Na2 P2 O6 Na1 41.1(2) 4_575 . . . ?
O7 P2 O6 Na1 -95.25(11) . . . 2 ?
O8 P2 O6 Na1 28.62(12) . . . 2 ?
C9 P2 O6 Na1 139.57(10) . . . 2 ?
Na3 P2 O6 Na1 -33.70(9) 2 . . 2 ?
Na2 P2 O6 Na1 -75.37(18) 4_575 . . 2 ?
O7 Na1 O6 P2 -145.68(10) 2 . . . ?
O1 Na1 O6 P2 128.43(10) . . . . ?
O6 Na1 O6 P2 -46.01(11) 2_545 . . . ?
O9 Na1 O6 P2 39.12(12) . . . . ?
O8 Na1 O6 P2 -72.2(3) 2_545 . . . ?
P2 Na1 O6 P2 -39.95(15) 2_545 . . . ?
Na2 Na1 O6 P2 -167.57(7) 3_576 . . . ?
Na3 Na1 O6 P2 161.86(10) 1_565 . . . ?
Na1 Na1 O6 P2 -19.58(10) 2_545 . . . ?
Na1 Na1 O6 P2 -117.37(13) 2 . . . ?
O7 Na1 O6 Na1 -28.31(8) 2 . . 2 ?
O1 Na1 O6 Na1 -114.19(7) . . . 2 ?
O6 Na1 O6 Na1 71.36(11) 2_545 . . 2 ?
O9 Na1 O6 Na1 156.49(7) . . . 2 ?
O8 Na1 O6 Na1 45.2(3) 2_545 . . 2 ?
P2 Na1 O6 Na1 77.43(11) 2_545 . . 2 ?
Na2 Na1 O6 Na1 -50.20(11) 3_576 . . 2 ?
Na3 Na1 O6 Na1 -80.77(6) 1_565 . . 2 ?
Na1 Na1 O6 Na1 97.79(6) 2_545 . . 2 ?
O6 P2 O7 Na1 -3.0(3) . . . 2_545 ?
O8 P2 O7 Na1 -126.7(3) . . . 2_545 ?
C9 P2 O7 Na1 118.8(3) . . . 2_545 ?
Na1 P2 O7 Na1 -54.4(3) 2 . . 2_545 ?
Na3 P2 O7 Na1 -94.6(3) 2 . . 2_545 ?
Na2 P2 O7 Na1 -169.3(3) 4_575 . . 2_545 ?
O6 P2 O7 Na2 166.32(10) . . . 4_575 ?
O8 P2 O7 Na2 42.65(14) . . . 4_575 ?
C9 P2 O7 Na2 -71.88(13) . . . 4_575 ?
Na1 P2 O7 Na2 114.91(9) 2 . . 4_575 ?
Na3 P2 O7 Na2 74.70(9) 2 . . 4_575 ?
O6 P2 O7 Na3 91.62(10) . . . 2 ?
O8 P2 O7 Na3 -32.05(10) . . . 2 ?
C9 P2 O7 Na3 -146.57(9) . . . 2 ?
Na1 P2 O7 Na3 40.22(7) 2 . . 2 ?
Na2 P2 O7 Na3 -74.70(9) 4_575 . . 2 ?
O7 P2 O8 Na2 151.3(2) . . . 4_585 ?
O6 P2 O8 Na2 21.9(3) . . . 4_585 ?
C9 P2 O8 Na2 -89.5(2) . . . 4_585 ?
Na1 P2 O8 Na2 44.0(2) 2 . . 4_585 ?
Na3 P2 O8 Na2 119.8(3) 2 . . 4_585 ?
Na2 P2 O8 Na2 176.6(3) 4_575 . . 4_585 ?
O7 P2 O8 Na3 31.47(10) . . . 2 ?
O6 P2 O8 Na3 -97.93(9) . . . 2 ?
C9 P2 O8 Na3 150.71(9) . . . 2 ?
Na1 P2 O8 Na3 -75.79(5) 2 . . 2 ?
Na2 P2 O8 Na3 56.83(4) 4_575 . . 2 ?
O7 P2 O8 Na1 107.26(8) . . . 2 ?
O6 P2 O8 Na1 -22.14(9) . . . 2 ?
C9 P2 O8 Na1 -133.50(9) . . . 2 ?
Na3 P2 O8 Na1 75.79(5) 2 . . 2 ?
Na2 P2 O8 Na1 132.62(5) 4_575 . . 2 ?
O7 P2 C9 C10 38.5(2) . . . . ?
O6 P2 C9 C10 167.59(19) . . . . ?
O8 P2 C9 C10 -78.7(2) . . . . ?
Na1 P2 C9 C10 -150.47(15) 2 . . . ?
Na3 P2 C9 C10 -24.9(3) 2 . . . ?
Na2 P2 C9 C10 2.0(2) 4_575 . . . ?
C16 N2 C10 O5 1.3(3) . . . . ?
Na2 N2 C10 O5 172.80(17) 4_575 . . . ?
C16 N2 C10 C9 -176.5(3) . . . . ?
Na2 N2 C10 C9 -5.0(4) 4_575 . . . ?
C11 O5 C10 N2 -1.2(3) . . . . ?
C11 O5 C10 C9 176.9(2) . . . . ?
P2 C9 C10 N2 0.8(4) . . . . ?
P2 C9 C10 O5 -177.09(17) . . . . ?
C10 O5 C11 C12 -178.4(3) . . . . ?
C10 O5 C11 C16 0.6(3) . . . . ?
O5 C11 C12 C13 178.8(3) . . . . ?
C16 C11 C12 C13 0.0(4) . . . . ?
C11 C12 C13 C14 -1.0(4) . . . . ?
C12 C13 C14 C15 0.5(5) . . . . ?
C13 C14 C15 C16 0.9(5) . . . . ?
O5 C11 C16 C15 -177.6(2) . . . . ?
C12 C11 C16 C15 1.5(4) . . . . ?
O5 C11 C16 N2 0.1(3) . . . . ?
C12 C11 C16 N2 179.2(3) . . . . ?
C14 C15 C16 C11 -1.9(4) . . . . ?
C14 C15 C16 N2 -179.0(3) . . . . ?
C10 N2 C16 C11 -0.8(3) . . . . ?
Na2 N2 C16 C11 -173.45(17) 4_575 . . . ?
C10 N2 C16 C15 176.5(3) . . . . ?
Na2 N2 C16 C15 3.9(4) 4_575 . . . ?
